data_1571763
loop_
_publ_author_name
'Dong, Shaoqiang'
'Han, Yi'
'Tong, Zekun'
'Wang, Jinfeng'
'Zhang, Yishan'
'Li, Aisen'
'Gopalakrishna, Tullimilli Y.'
'Tian, Hongkun'
'Chi, Chunyan'

_publ_section_title
;
 Facile synthesis and characterization of aza-bridged all-benzenoid
 quinoidal figure-eight and cage molecules.
;
_journal_issue 24
_journal_name_full 'Chemical science'
_journal_page_first 9087
_journal_page_last 9095
_journal_paper_doi 10.1039/d3sc02707d
_journal_volume 15
_journal_year 2024
_chemical_formula_moiety 'C204 H162 N6, 6(F6 Sb)'
_chemical_formula_sum 'C204 H162 F36 N6 Sb6'
_chemical_formula_weight 4111.96
_space_group_crystal_system hexagonal
_space_group_IT_number 190
_space_group_name_Hall 'P -6c -2c'
_space_group_name_H-M_alt 'P -6 2 c'
_atom_sites_solution_hydrogens mixed
_atom_sites_solution_primary direct
_audit_creation_method SHELXL-2014/7
_audit_update_record
;
2022-06-05 deposited with the CCDC.	2024-04-29 downloaded from the CCDC.
;
_cell_angle_alpha 90
_cell_angle_beta 90
_cell_angle_gamma 120
_cell_formula_units_Z 2
_cell_length_a 24.0699(7)
_cell_length_b 24.0699(7)
_cell_length_c 29.1508(14)
_cell_measurement_reflns_used 9911
_cell_measurement_temperature 100(2)
_cell_measurement_theta_max 64.5421
_cell_measurement_theta_min 2.6059
_cell_volume 14626.1(9)
_computing_cell_refinement 'SAINT-plus (Bruker, 2007)'
_computing_data_collection 'APEX2 (Bruker, 2007)'
_computing_data_reduction 'SAINT-plus (Bruker, 2007)'
_computing_molecular_graphics SHELXTL
_computing_publication_material SHELXTL
_computing_structure_refinement 'SHELXL-2014/7 (Sheldrick, 2014)'
_computing_structure_solution 'SHELXTL (Sheldrick, 2008)'
_diffrn_ambient_temperature 100(2)
_diffrn_measured_fraction_theta_full 0.996
_diffrn_measured_fraction_theta_max 0.996
_diffrn_measurement_device_type 'Bruker APEXII CCD'
_diffrn_measurement_method '\f and \w scans'
_diffrn_radiation_type CuK\a
_diffrn_radiation_wavelength 1.54178
_diffrn_reflns_av_R_equivalents 0.2354
_diffrn_reflns_av_unetI/netI 0.0822
_diffrn_reflns_Laue_measured_fraction_full 0.996
_diffrn_reflns_Laue_measured_fraction_max 0.996
_diffrn_reflns_limit_h_max 27
_diffrn_reflns_limit_h_min -28
_diffrn_reflns_limit_k_max 28
_diffrn_reflns_limit_k_min -26
_diffrn_reflns_limit_l_max 34
_diffrn_reflns_limit_l_min -34
_diffrn_reflns_number 132316
_diffrn_reflns_point_group_measured_fraction_full 0.997
_diffrn_reflns_point_group_measured_fraction_max 0.997
_diffrn_reflns_theta_full 66.940
_diffrn_reflns_theta_max 66.940
_diffrn_reflns_theta_min 2.119
_exptl_absorpt_coefficient_mu 4.819
_exptl_absorpt_correction_T_max 0.644
_exptl_absorpt_correction_T_min 0.398
_exptl_absorpt_correction_type multi-scan
_exptl_absorpt_process_details '(SADABS; Sheldrick, 1996)'
_exptl_crystal_colour colourless
_exptl_crystal_density_diffrn 0.934
_exptl_crystal_description block
_exptl_crystal_F_000 4116
_exptl_crystal_size_max 0.200
_exptl_crystal_size_mid 0.150
_exptl_crystal_size_min 0.100
_refine_diff_density_max 1.001
_refine_diff_density_min -1.209
_refine_diff_density_rms 0.128
_refine_ls_abs_structure_details
;
 Refined as an inversion twin.
;
_refine_ls_abs_structure_Flack 0.16(2)
_refine_ls_extinction_method none
_refine_ls_goodness_of_fit_ref 2.191
_refine_ls_hydrogen_treatment constr
_refine_ls_matrix_type full
_refine_ls_number_parameters 364
_refine_ls_number_reflns 8847
_refine_ls_number_restraints 40
_refine_ls_restrained_S_all 2.195
_refine_ls_R_factor_all 0.1959
_refine_ls_R_factor_gt 0.1543
_refine_ls_shift/su_max 0.010
_refine_ls_shift/su_mean 0.001
_refine_ls_structure_factor_coef Fsqd
_refine_ls_weighting_details 'w=1/[\s^2^(Fo^2^)+(0.1000P)^2^] where P=(Fo^2^+2Fc^2^)/3'
_refine_ls_weighting_scheme calc
_refine_ls_wR_factor_gt 0.3581
_refine_ls_wR_factor_ref 0.3977
_reflns_Friedel_coverage 0.856
_reflns_Friedel_fraction_full 0.997
_reflns_Friedel_fraction_max 0.997
_reflns_number_gt 4452
_reflns_number_total 8847
_reflns_threshold_expression 'I > 2\s(I)'
_cod_data_source_file d3sc02707d2.cif
_cod_data_source_block p-62c_sq
_cod_depositor_comments 'Adding full bibliography for 1571762--1571763.cif.'
_cod_original_cell_volume 14626.1(11)
_cod_database_code 1571763
_shelx_shelxl_version_number 2014/7
_shelx_space_group_comment
;
The symmetry employed for this shelxl refinement is uniquely defined
by the following loop, which should always be used as a source of
symmetry information in preference to the above space-group names.
They are only intended as comments.
;
_shelx_estimated_absorpt_t_min 0.446
_shelx_estimated_absorpt_t_max 0.644

loop_
_space_group_symop_operation_xyz
'x, y, z'
'-y, x-y, z'
'-x+y, -x, z'
'x, y, -z+1/2'
'-y, x-y, -z+1/2'
'-x+y, -x, -z+1/2'
'y, x, -z'
'x-y, -y, -z'
'-x, -x+y, -z'
'y, x, z+1/2'
'x-y, -y, z+1/2'
'-x, -x+y, z+1/2'

loop_
_atom_site_label
_atom_site_type_symbol
_atom_site_fract_x
_atom_site_fract_y
_atom_site_fract_z
_atom_site_U_iso_or_equiv
_atom_site_adp_type
_atom_site_occupancy
_atom_site_site_symmetry_order
_atom_site_calc_flag
_atom_site_refinement_flags_posn
_atom_site_refinement_flags_adp
_atom_site_refinement_flags_occupancy
_atom_site_disorder_assembly
_atom_site_disorder_group
Sb1 Sb -0.03420(19) 0.7122(2) 0.7500 0.1621(14) Uani 0.8 2 d DS TU P . .
F1 F 0.0014(8) 0.7766(8) 0.7078(6) 0.227(7) Uani 0.8 1 d D . P . .
F2 F -0.0627(8) 0.6555(8) 0.7031(6) 0.227(7) Uani 0.8 1 d D . P . .
F3 F -0.1059(8) 0.7158(12) 0.7500 0.227(7) Uani 0.8 2 d DS TU P . .
F4 F 0.0394(8) 0.7095(12) 0.7500 0.227(7) Uani 0.8 2 d DS TU P . .
Sb2 Sb 0.21418(19) 0.94780(17) 0.3949(2) 0.179(3) Uani 0.35 1 d D . P . .
F5 F 0.1807(11) 0.9830(12) 0.3576(8) 0.231(12) Uani 0.35 1 d D . P . .
F6 F 0.1576(9) 0.9377(11) 0.4386(7) 0.231(12) Uani 0.35 1 d D . P . .
F7 F 0.2487(11) 0.9141(12) 0.4329(8) 0.231(12) Uani 0.35 1 d D . P . .
F8 F 0.2716(9) 0.9585(11) 0.3515(7) 0.231(12) Uani 0.35 1 d D . P . .
F9 F 0.2698(9) 1.0269(8) 0.4173(9) 0.231(12) Uani 0.35 1 d D . P . .
F10 F 0.1596(9) 0.8697(7) 0.3725(8) 0.231(12) Uani 0.35 1 d D . P . .
Sb3 Sb 0.2276(3) 0.7830(4) 0.7500 0.188(2) Uani 0.5 2 d DS T P . .
F11 F 0.2633(10) 0.7564(11) 0.7066(8) 0.187(7) Uani 0.5 1 d D . P . .
F12 F 0.1944(11) 0.8102(11) 0.7052(7) 0.187(7) Uani 0.5 1 d D . P . .
F13 F 0.3000(10) 0.8621(9) 0.7500 0.187(7) Uani 0.5 2 d DS T P . .
F14 F 0.1558(10) 0.7053(9) 0.7500 0.187(7) Uani 0.5 2 d DS T P . .
N1 N 0.0803(6) 0.7569(7) 0.5457(5) 0.103(4) Uani 1 1 d . . . . .
C1 C -0.0457(7) 0.9346(7) 0.5654(6) 0.101(4) Uani 1 1 d . . . . .
H1 H -0.0771 0.8905 0.5626 0.122 Uiso 1 1 calc R U . . .
C2 C 0.0176(7) 0.9529(6) 0.5675(7) 0.106(5) Uani 1 1 d . . . . .
C3 C 0.0417(7) 0.9060(7) 0.5662(6) 0.098(4) Uani 1 1 d . . . . .
C4 C 0.0056(9) 0.8487(8) 0.5916(9) 0.128(7) Uani 1 1 d . . . . .
H4 H -0.0267 0.8443 0.6125 0.153 Uiso 1 1 calc R U . . .
C5 C 0.0190(8) 0.7978(7) 0.5850(7) 0.107(5) Uani 1 1 d . . . . .
H5 H -0.0052 0.7583 0.6008 0.129 Uiso 1 1 calc R U . . .
C6 C 0.0668(9) 0.8067(8) 0.5558(7) 0.107(5) Uani 1 1 d . . . . .
C7 C 0.1073(7) 0.8660(7) 0.5342(6) 0.102(4) Uani 1 1 d . . . . .
H7 H 0.1430 0.8725 0.5163 0.123 Uiso 1 1 calc R U . . .
C8 C 0.0928(7) 0.9140(7) 0.5401(6) 0.099(4) Uani 1 1 d . . . . .
H8 H 0.1192 0.9542 0.5257 0.119 Uiso 1 1 calc R U . . .
C9 C 0.0868(9) 0.7354(7) 0.5007(6) 0.105(4) Uani 1 1 d . . . . .
C10 C 0.0953(8) 0.7644(9) 0.4597(7) 0.109(5) Uani 1 1 d . . . . .
H10 H 0.0965 0.8043 0.4570 0.131 Uiso 1 1 calc R U . . .
C11 C 0.1024(11) 0.7340(9) 0.4214(8) 0.131(6) Uani 1 1 d . . . . .
H11 H 0.1100 0.7546 0.3924 0.157 Uiso 1 1 calc R U . . .
C12 C 0.0987(9) 0.6733(10) 0.4241(7) 0.113(5) Uani 1 1 d . . . . .
C13 C 0.0912(8) 0.6451(8) 0.4658(6) 0.104(4) Uani 1 1 d . . . . .
H13 H 0.0906 0.6054 0.4680 0.125 Uiso 1 1 calc R U . . .
C14 C 0.0840(7) 0.6752(7) 0.5077(7) 0.102(4) Uani 1 1 d . U . . .
C15 C 0.0800(9) 0.6629(8) 0.5532(8) 0.116(5) Uani 1 1 d . U . . .
C16 C 0.0816(9) 0.6128(9) 0.5812(8) 0.118(5) Uani 1 1 d . U . . .
H16 H 0.0839 0.5787 0.5666 0.141 Uiso 1 1 calc R U . . .
C17 C 0.0797(8) 0.6150(7) 0.6284(7) 0.103(4) Uani 1 1 d . . . . .
C18 C 0.0777(9) 0.6666(7) 0.6512(7) 0.110(5) Uani 1 1 d . . . . .
H18 H 0.0772 0.6675 0.6838 0.132 Uiso 1 1 calc R U . . .
C19 C 0.0765(9) 0.7162(8) 0.6260(7) 0.113(5) Uani 1 1 d . . . . .
H19 H 0.0748 0.7506 0.6408 0.136 Uiso 1 1 calc R U . . .
C20 C 0.0778(8) 0.7120(7) 0.5777(7) 0.106(5) Uani 1 1 d . . . . .
C21 C 0.1058(13) 0.6408(13) 0.3780(9) 0.157(8) Uani 1 1 d . . . . .
H21A H 0.1472 0.6422 0.3780 0.188 Uiso 1 1 d R U . . .
H21B H 0.1028 0.6631 0.3508 0.188 Uiso 1 1 d R U . . .
H21C H 0.0710 0.5960 0.3775 0.188 Uiso 1 1 d R U . . .
C22 C 0.0855(9) 0.5682(8) 0.6536(6) 0.105(4) Uani 1 1 d . . . . .
C23 C 0.1092(11) 0.5297(9) 0.6271(9) 0.133(3) Uani 1 1 d . . . . .
C24 C 0.0683(11) 0.4606(9) 0.6288(9) 0.133(3) Uani 1 1 d . . . . .
C25 C 0.0919(11) 0.4235(10) 0.6080(8) 0.133(3) Uani 1 1 d . . . . .
H25 H 0.0658 0.3781 0.6067 0.160 Uiso 1 1 calc R U . . .
C26 C 0.1533(10) 0.4534(9) 0.5894(9) 0.133(3) Uani 1 1 d . . . . .
C27 C 0.1920(10) 0.5180(9) 0.5897(8) 0.133(3) Uani 1 1 d . . . . .
H27 H 0.2335 0.5369 0.5763 0.160 Uiso 1 1 calc R U . . .
C28 C 0.1701(10) 0.5584(9) 0.6105(9) 0.133(3) Uani 1 1 d . . . . .
C29 C 0.0053(11) 0.4316(9) 0.6515(12) 0.170(11) Uani 1 1 d . . . . .
H29A H -0.0196 0.4508 0.6401 0.203 Uiso 1 1 d R U . . .
H29B H 0.0116 0.4385 0.6846 0.203 Uiso 1 1 d R U . . .
H29C H -0.0178 0.3855 0.6450 0.203 Uiso 1 1 d R U . . .
C30 C 0.1716(16) 0.4078(11) 0.5649(14) 0.222(17) Uani 1 1 d . . . . .
H30A H 0.1594 0.3698 0.5839 0.266 Uiso 1 1 d R U . . .
H30B H 0.2179 0.4300 0.5592 0.266 Uiso 1 1 d R U . . .
H30C H 0.1485 0.3947 0.5357 0.266 Uiso 1 1 d R U . . .
C31 C 0.2153(10) 0.6290(10) 0.6166(13) 0.201(15) Uani 1 1 d . . . . .
H31A H 0.2580 0.6408 0.6049 0.241 Uiso 1 1 d R U . . .
H31B H 0.2181 0.6381 0.6496 0.241 Uiso 1 1 d R U . . .
H31C H 0.1993 0.6539 0.6006 0.241 Uiso 1 1 d R U . . .
C32 C 0.0769(10) 0.5634(8) 0.7008(8) 0.119(6) Uani 1 1 d . . . . .
C33 C 0.1255(10) 0.5548(9) 0.7274(6) 0.119(5) Uani 1 1 d . . . . .
H33 H 0.1567 0.5492 0.7113 0.142 Uiso 1 1 calc R U . . .
C34 C 0.0342(9) 0.5703(9) 0.7245(7) 0.113(5) Uani 1 1 d . . . . .
H34 H 0.0026 0.5754 0.7087 0.136 Uiso 1 1 calc R U . . .

loop_
_atom_site_aniso_label
_atom_site_aniso_U_11
_atom_site_aniso_U_22
_atom_site_aniso_U_33
_atom_site_aniso_U_23
_atom_site_aniso_U_13
_atom_site_aniso_U_12
Sb1 0.205(3) 0.226(4) 0.1249(17) 0.000 0.000 0.161(3)
F1 0.269(13) 0.358(19) 0.166(9) -0.046(13) -0.031(12) 0.241(16)
F2 0.269(13) 0.358(19) 0.166(9) -0.046(13) -0.031(12) 0.241(16)
F3 0.269(13) 0.358(19) 0.166(9) -0.046(13) -0.031(12) 0.241(16)
F4 0.269(13) 0.358(19) 0.166(9) -0.046(13) -0.031(12) 0.241(16)
Sb2 0.101(2) 0.0828(19) 0.328(7) -0.013(3) 0.097(4) 0.0277(17)
F5 0.124(11) 0.172(14) 0.28(2) -0.086(15) 0.108(13) -0.011(10)
F6 0.124(11) 0.172(14) 0.28(2) -0.086(15) 0.108(13) -0.011(10)
F7 0.124(11) 0.172(14) 0.28(2) -0.086(15) 0.108(13) -0.011(10)
F8 0.124(11) 0.172(14) 0.28(2) -0.086(15) 0.108(13) -0.011(10)
F9 0.124(11) 0.172(14) 0.28(2) -0.086(15) 0.108(13) -0.011(10)
F10 0.124(11) 0.172(14) 0.28(2) -0.086(15) 0.108(13) -0.011(10)
Sb3 0.131(3) 0.220(6) 0.198(5) 0.000 0.000 0.077(4)
F11 0.156(14) 0.194(17) 0.205(17) -0.031(16) -0.032(15) 0.082(12)
F12 0.156(14) 0.194(17) 0.205(17) -0.031(16) -0.032(15) 0.082(12)
F13 0.156(14) 0.194(17) 0.205(17) -0.031(16) -0.032(15) 0.082(12)
F14 0.156(14) 0.194(17) 0.205(17) -0.031(16) -0.032(15) 0.082(12)
N1 0.096(8) 0.100(8) 0.128(10) -0.009(7) -0.009(7) 0.059(7)
C1 0.083(8) 0.075(8) 0.156(14) -0.013(8) -0.011(8) 0.047(7)
C2 0.076(8) 0.060(6) 0.202(17) -0.001(8) 0.003(9) 0.048(6)
C3 0.086(8) 0.082(8) 0.150(13) -0.005(8) 0.006(8) 0.059(7)
C4 0.100(10) 0.079(9) 0.22(2) -0.007(11) -0.006(12) 0.058(8)
C5 0.102(10) 0.072(8) 0.147(14) 0.000(8) -0.021(10) 0.043(8)
C6 0.103(11) 0.087(9) 0.143(14) -0.001(9) 0.018(10) 0.056(9)
C7 0.084(8) 0.091(9) 0.141(13) 0.000(9) -0.010(9) 0.052(8)
C8 0.072(7) 0.073(7) 0.155(14) -0.008(8) 0.001(8) 0.037(6)
C9 0.120(12) 0.088(9) 0.113(12) 0.003(9) 0.002(9) 0.058(9)
C10 0.094(10) 0.106(10) 0.139(14) -0.017(11) -0.015(9) 0.059(9)
C11 0.150(17) 0.108(12) 0.145(15) -0.005(11) -0.006(13) 0.073(12)
C12 0.112(12) 0.121(13) 0.118(13) 0.002(11) -0.005(10) 0.068(11)
C13 0.098(10) 0.099(10) 0.123(13) -0.002(9) 0.012(9) 0.054(8)
C14 0.092(9) 0.076(7) 0.150(11) -0.007(8) -0.006(9) 0.052(7)
C15 0.107(11) 0.089(9) 0.153(11) -0.019(8) -0.026(11) 0.050(9)
C16 0.115(12) 0.090(10) 0.138(15) 0.005(9) -0.004(11) 0.043(9)
C17 0.102(10) 0.070(7) 0.145(14) -0.010(8) -0.006(9) 0.049(7)
C18 0.141(13) 0.094(9) 0.123(12) 0.003(8) 0.010(10) 0.080(10)
C19 0.125(13) 0.087(9) 0.138(14) -0.009(9) -0.018(11) 0.060(9)
C20 0.111(11) 0.083(9) 0.144(14) 0.012(9) 0.009(10) 0.063(8)
C21 0.153(19) 0.150(18) 0.19(2) 0.002(17) 0.004(16) 0.090(16)
C22 0.127(12) 0.090(9) 0.120(12) -0.009(8) 0.002(10) 0.070(9)
C23 0.131(6) 0.100(5) 0.197(9) -0.022(5) -0.001(6) 0.078(5)
C24 0.131(6) 0.100(5) 0.197(9) -0.022(5) -0.001(6) 0.078(5)
C25 0.131(6) 0.100(5) 0.197(9) -0.022(5) -0.001(6) 0.078(5)
C26 0.131(6) 0.100(5) 0.197(9) -0.022(5) -0.001(6) 0.078(5)
C27 0.131(6) 0.100(5) 0.197(9) -0.022(5) -0.001(6) 0.078(5)
C28 0.131(6) 0.100(5) 0.197(9) -0.022(5) -0.001(6) 0.078(5)
C29 0.134(16) 0.081(10) 0.29(3) -0.007(15) 0.050(19) 0.050(11)
C30 0.23(3) 0.102(14) 0.39(5) 0.05(2) 0.11(3) 0.122(18)
C31 0.090(11) 0.094(12) 0.41(5) -0.06(2) 0.017(18) 0.039(10)
C32 0.112(12) 0.093(10) 0.155(17) -0.001(10) -0.009(12) 0.052(9)
C33 0.131(13) 0.124(12) 0.134(12) 0.007(10) -0.004(10) 0.089(11)
C34 0.109(11) 0.121(12) 0.129(12) -0.001(10) -0.006(9) 0.072(10)

loop_
_atom_type_symbol
_atom_type_description
_atom_type_scat_dispersion_real
_atom_type_scat_dispersion_imag
_atom_type_scat_source
C C 0.0181 0.0091 'International Tables Vol C Tables 4.2.6.8 and 6.1.1.4'
H H 0.0000 0.0000 'International Tables Vol C Tables 4.2.6.8 and 6.1.1.4'
N N 0.0311 0.0180 'International Tables Vol C Tables 4.2.6.8 and 6.1.1.4'
F F 0.0727 0.0534 'International Tables Vol C Tables 4.2.6.8 and 6.1.1.4'
Sb Sb -0.0562 5.8946 'International Tables Vol C Tables 4.2.6.8 and 6.1.1.4'

loop_
_geom_angle_atom_site_label_1
_geom_angle_atom_site_label_2
_geom_angle_atom_site_label_3
_geom_angle
_geom_angle_site_symmetry_1
_geom_angle_site_symmetry_3
_geom_angle_publ_flag
F3 Sb1 F2 91.5(6) . . ?
F3 Sb1 F2 91.5(6) . 4_556 ?
F2 Sb1 F2 98.2(14) . 4_556 ?
F3 Sb1 F4 179.4(11) . . ?
F2 Sb1 F4 88.9(5) . . ?
F2 Sb1 F4 88.9(5) 4_556 . ?
F3 Sb1 F1 90.9(6) . . ?
F2 Sb1 F1 88.3(6) . . ?
F2 Sb1 F1 173.0(12) 4_556 . ?
F4 Sb1 F1 88.7(6) . . ?
F3 Sb1 F1 90.9(6) . 4_556 ?
F2 Sb1 F1 173.0(12) . 4_556 ?
F2 Sb1 F1 88.3(6) 4_556 4_556 ?
F4 Sb1 F1 88.7(6) . 4_556 ?
F1 Sb1 F1 85.0(13) . 4_556 ?
F8 Sb2 F6 179.3(9) . . ?
F8 Sb2 F10 90.2(6) . . ?
F6 Sb2 F10 90.4(6) . . ?
F8 Sb2 F5 90.1(7) . . ?
F6 Sb2 F5 90.3(7) . . ?
F10 Sb2 F5 90.5(7) . . ?
F8 Sb2 F7 90.1(7) . . ?
F6 Sb2 F7 89.5(7) . . ?
F10 Sb2 F7 90.7(7) . . ?
F5 Sb2 F7 178.8(8) . . ?
F8 Sb2 F9 89.5(6) . . ?
F6 Sb2 F9 89.9(6) . . ?
F10 Sb2 F9 179.7(9) . . ?
F5 Sb2 F9 89.6(7) . . ?
F7 Sb2 F9 89.3(7) . . ?
F14 Sb3 F11 90.6(6) . 4_556 ?
F14 Sb3 F11 90.6(6) . . ?
F11 Sb3 F11 88.3(17) 4_556 . ?
F14 Sb3 F12 90.4(6) . . ?
F11 Sb3 F12 177.9(14) 4_556 . ?
F11 Sb3 F12 89.9(7) . . ?
F14 Sb3 F12 90.4(6) . 4_556 ?
F11 Sb3 F12 89.9(7) 4_556 4_556 ?
F11 Sb3 F12 177.9(14) . 4_556 ?
F12 Sb3 F12 92.0(17) . 4_556 ?
F14 Sb3 F13 179.6(11) . . ?
F11 Sb3 F13 89.7(6) 4_556 . ?
F11 Sb3 F13 89.7(6) . . ?
F12 Sb3 F13 89.3(6) . . ?
F12 Sb3 F13 89.3(6) 4_556 . ?
C20 N1 C6 124.7(15) . . ?
C20 N1 C9 107.3(13) . . ?
C6 N1 C9 127.0(15) . . ?
C2 C1 C2 119.6(13) . 3_465 ?
C2 C1 H1 120.2 . . ?
C2 C1 H1 120.2 3_465 . ?
C1 C2 C1 120.0(13) . 2_675 ?
C1 C2 C3 123.1(12) . . ?
C1 C2 C3 116.4(12) 2_675 . ?
C4 C3 C8 119.7(13) . . ?
C4 C3 C2 115.8(13) . . ?
C8 C3 C2 124.3(15) . . ?
C3 C4 C5 118.1(18) . . ?
C3 C4 H4 120.9 . . ?
C5 C4 H4 120.9 . . ?
C6 C5 C4 119.1(17) . . ?
C6 C5 H5 120.4 . . ?
C4 C5 H5 120.4 . . ?
C5 C6 C7 122.7(14) . . ?
C5 C6 N1 122.1(15) . . ?
C7 C6 N1 115.2(15) . . ?
C6 C7 C8 117.2(15) . . ?
C6 C7 H7 121.4 . . ?
C8 C7 H7 121.4 . . ?
C7 C8 C3 122.5(15) . . ?
C7 C8 H8 118.7 . . ?
C3 C8 H8 118.7 . . ?
C10 C9 C14 124.6(17) . . ?
C10 C9 N1 129.3(15) . . ?
C14 C9 N1 106.0(15) . . ?
C11 C10 C9 117.8(17) . . ?
C11 C10 H10 121.1 . . ?
C9 C10 H10 121.1 . . ?
C10 C11 C12 122(2) . . ?
C10 C11 H11 118.8 . . ?
C12 C11 H11 118.8 . . ?
C11 C12 C13 119.2(19) . . ?
C11 C12 C21 119.2(19) . . ?
C13 C12 C21 121.6(18) . . ?
C14 C13 C12 120.9(16) . . ?
C14 C13 H13 119.5 . . ?
C12 C13 H13 119.5 . . ?
C13 C14 C9 115.0(16) . . ?
C13 C14 C15 136.0(14) . . ?
C9 C14 C15 108.8(15) . . ?
C16 C15 C20 115.9(19) . . ?
C16 C15 C14 134.0(17) . . ?
C20 C15 C14 110.0(15) . . ?
C15 C16 C17 120.4(17) . . ?
C15 C16 H16 119.8 . . ?
C17 C16 H16 119.8 . . ?
C18 C17 C16 121.0(15) . . ?
C18 C17 C22 120.6(16) . . ?
C16 C17 C22 118.2(14) . . ?
C17 C18 C19 120.9(16) . . ?
C17 C18 H18 119.5 . . ?
C19 C18 H18 119.5 . . ?
C20 C19 C18 116.5(15) . . ?
C20 C19 H19 121.7 . . ?
C18 C19 H19 121.7 . . ?
C19 C20 C15 125.3(15) . . ?
C19 C20 N1 126.9(14) . . ?
C15 C20 N1 107.8(16) . . ?
C12 C21 H21A 109.8 . . ?
C12 C21 H21B 110.7 . . ?
H21A C21 H21B 109.5 . . ?
C12 C21 H21C 107.9 . . ?
H21A C21 H21C 109.5 . . ?
H21B C21 H21C 109.5 . . ?
C32 C22 C17 121.0(14) . . ?
C32 C22 C23 122.6(16) . . ?
C17 C22 C23 116.0(17) . . ?
C24 C23 C28 122.5(15) . . ?
C24 C23 C22 115.7(19) . . ?
C28 C23 C22 120.6(17) . . ?
C23 C24 C25 117(2) . . ?
C23 C24 C29 120.6(15) . . ?
C25 C24 C29 122.5(18) . . ?
C26 C25 C24 119.9(19) . . ?
C26 C25 H25 120.0 . . ?
C24 C25 H25 120.0 . . ?
C27 C26 C25 122.3(16) . . ?
C27 C26 C30 123(2) . . ?
C25 C26 C30 114.7(18) . . ?
C26 C27 C28 120(2) . . ?
C26 C27 H27 120.0 . . ?
C28 C27 H27 120.0 . . ?
C27 C28 C23 118.0(18) . . ?
C27 C28 C31 120.4(19) . . ?
C23 C28 C31 121.4(17) . . ?
C24 C29 H29A 110.8 . . ?
C24 C29 H29B 109.1 . . ?
H29A C29 H29B 109.5 . . ?
C24 C29 H29C 108.5 . . ?
H29A C29 H29C 109.5 . . ?
H29B C29 H29C 109.5 . . ?
C26 C30 H30A 110.2 . . ?
C26 C30 H30B 110.0 . . ?
H30A C30 H30B 109.5 . . ?
C26 C30 H30C 108.2 . . ?
H30A C30 H30C 109.5 . . ?
H30B C30 H30C 109.5 . . ?
C28 C31 H31A 110.4 . . ?
C28 C31 H31B 107.5 . . ?
H31A C31 H31B 109.5 . . ?
C28 C31 H31C 110.5 . . ?
H31A C31 H31C 109.5 . . ?
H31B C31 H31C 109.5 . . ?
C34 C32 C22 127.2(18) . . ?
C34 C32 C33 117.3(19) . . ?
C22 C32 C33 115.4(17) . . ?
C33 C33 C32 121.0(11) 4_556 . ?
C33 C33 H33 119.5 4_556 . ?
C32 C33 H33 119.5 . . ?
C32 C34 C34 121.7(12) . 4_556 ?
C32 C34 H34 119.1 . . ?
C34 C34 H34 119.1 4_556 . ?

loop_
_geom_bond_atom_site_label_1
_geom_bond_atom_site_label_2
_geom_bond_distance
_geom_bond_site_symmetry_2
_geom_bond_publ_flag
Sb1 F3 1.770(11) . ?
Sb1 F2 1.808(10) . ?
Sb1 F2 1.808(10) 4_556 ?
Sb1 F4 1.804(11) . ?
Sb1 F1 1.822(11) . ?
Sb1 F1 1.822(11) 4_556 ?
Sb2 F8 1.793(10) . ?
Sb2 F6 1.792(10) . ?
Sb2 F10 1.793(11) . ?
Sb2 F5 1.798(12) . ?
Sb2 F7 1.802(12) . ?
Sb2 F9 1.815(11) . ?
Sb3 F14 1.804(12) . ?
Sb3 F11 1.816(12) 4_556 ?
Sb3 F11 1.816(12) . ?
Sb3 F12 1.816(12) . ?
Sb3 F12 1.816(12) 4_556 ?
Sb3 F13 1.827(12) . ?
N1 C20 1.40(2) . ?
N1 C6 1.421(19) . ?
N1 C9 1.45(2) . ?
C1 C2 1.36(2) . ?
C1 C2 1.435(19) 3_465 ?
C1 H1 0.9500 . ?
C2 C1 1.435(19) 2_675 ?
C2 C3 1.505(15) . ?
C3 C4 1.42(3) . ?
C3 C8 1.37(2) . ?
C4 C5 1.43(2) . ?
C4 H4 0.9500 . ?
C5 C6 1.36(3) . ?
C5 H5 0.9500 . ?
C6 C7 1.41(2) . ?
C7 C8 1.372(19) . ?
C7 H7 0.9500 . ?
C8 H8 0.9500 . ?
C9 C10 1.35(2) . ?
C9 C14 1.43(2) . ?
C10 C11 1.39(3) . ?
C10 H10 0.9500 . ?
C11 C12 1.42(3) . ?
C11 H11 0.9500 . ?
C12 C13 1.36(2) . ?
C12 C21 1.61(3) . ?
C13 C14 1.47(2) . ?
C13 H13 0.9500 . ?
C14 C15 1.35(3) . ?
C15 C16 1.47(3) . ?
C15 C20 1.40(2) . ?
C16 C17 1.38(3) . ?
C16 H16 0.9500 . ?
C17 C18 1.43(2) . ?
C17 C22 1.41(2) . ?
C18 C19 1.42(2) . ?
C18 H18 0.9500 . ?
C19 C20 1.41(3) . ?
C19 H19 0.9500 . ?
C21 H21A 0.9800 . ?
C21 H21B 0.9800 . ?
C21 H21C 0.9800 . ?
C22 C32 1.39(3) . ?
C22 C23 1.52(2) . ?
C23 C24 1.45(3) . ?
C23 C28 1.36(3) . ?
C24 C25 1.41(2) . ?
C24 C29 1.47(3) . ?
C25 C26 1.39(3) . ?
C25 H25 0.9500 . ?
C26 C27 1.36(3) . ?
C26 C30 1.55(3) . ?
C27 C28 1.45(2) . ?
C27 H27 0.9500 . ?
C28 C31 1.50(3) . ?
C29 H29A 0.9800 . ?
C29 H29B 0.9800 . ?
C29 H29C 0.9800 . ?
C30 H30A 0.9800 . ?
C30 H30B 0.9800 . ?
C30 H30C 0.9800 . ?
C31 H31A 0.9800 . ?
C31 H31B 0.9800 . ?
C31 H31C 0.9800 . ?
C32 C34 1.32(3) . ?
C32 C33 1.50(3) . ?
C33 C33 1.32(4) 4_556 ?
C33 H33 0.9500 . ?
C34 C34 1.48(4) 4_556 ?
C34 H34 0.9500 . ?

loop_
_geom_torsion_atom_site_label_1
_geom_torsion_atom_site_label_2
_geom_torsion_atom_site_label_3
_geom_torsion_atom_site_label_4
_geom_torsion
_geom_torsion_site_symmetry_1
_geom_torsion_site_symmetry_2
_geom_torsion_site_symmetry_3
_geom_torsion_site_symmetry_4
_geom_torsion_publ_flag
C2 C1 C2 C1 -9(4) 3_465 . . 2_675 ?
C2 C1 C2 C3 179.2(12) 3_465 . . . ?
C1 C2 C3 C4 -41(3) . . . . ?
C1 C2 C3 C4 147.0(18) 2_675 . . . ?
C1 C2 C3 C8 135(2) . . . . ?
C1 C2 C3 C8 -37(3) 2_675 . . . ?
C8 C3 C4 C5 -7(3) . . . . ?
C2 C3 C4 C5 168.8(17) . . . . ?
C3 C4 C5 C6 2(3) . . . . ?
C4 C5 C6 C7 5(3) . . . . ?
C4 C5 C6 N1 -176.5(17) . . . . ?
C20 N1 C6 C5 -38(3) . . . . ?
C9 N1 C6 C5 129(2) . . . . ?
C20 N1 C6 C7 140.5(17) . . . . ?
C9 N1 C6 C7 -52(2) . . . . ?
C5 C6 C7 C8 -6(3) . . . . ?
N1 C6 C7 C8 175.0(16) . . . . ?
C6 C7 C8 C3 1(3) . . . . ?
C4 C3 C8 C7 6(3) . . . . ?
C2 C3 C8 C7 -169.6(17) . . . . ?
C20 N1 C9 C10 -175.1(18) . . . . ?
C6 N1 C9 C10 16(3) . . . . ?
C20 N1 C9 C14 3.3(18) . . . . ?
C6 N1 C9 C14 -165.7(15) . . . . ?
C14 C9 C10 C11 0(3) . . . . ?
N1 C9 C10 C11 177.8(18) . . . . ?
C9 C10 C11 C12 2(3) . . . . ?
C10 C11 C12 C13 -3(3) . . . . ?
C10 C11 C12 C21 178.7(19) . . . . ?
C11 C12 C13 C14 3(3) . . . . ?
C21 C12 C13 C14 -179.3(17) . . . . ?
C12 C13 C14 C9 -1(2) . . . . ?
C12 C13 C14 C15 -175(2) . . . . ?
C10 C9 C14 C13 0(3) . . . . ?
N1 C9 C14 C13 -178.7(13) . . . . ?
C10 C9 C14 C15 175.3(17) . . . . ?
N1 C9 C14 C15 -3.2(19) . . . . ?
C13 C14 C15 C16 1(4) . . . . ?
C9 C14 C15 C16 -173.5(19) . . . . ?
C13 C14 C15 C20 176.0(18) . . . . ?
C9 C14 C15 C20 2(2) . . . . ?
C20 C15 C16 C17 1(3) . . . . ?
C14 C15 C16 C17 176(2) . . . . ?
C15 C16 C17 C18 -1(3) . . . . ?
C15 C16 C17 C22 -176.0(16) . . . . ?
C16 C17 C18 C19 1(3) . . . . ?
C22 C17 C18 C19 175.5(17) . . . . ?
C17 C18 C19 C20 0(3) . . . . ?
C18 C19 C20 C15 0(3) . . . . ?
C18 C19 C20 N1 -176.4(16) . . . . ?
C16 C15 C20 C19 -1(3) . . . . ?
C14 C15 C20 C19 -176.9(17) . . . . ?
C16 C15 C20 N1 176.6(15) . . . . ?
C14 C15 C20 N1 0(2) . . . . ?
C6 N1 C20 C19 -16(3) . . . . ?
C9 N1 C20 C19 174.9(17) . . . . ?
C6 N1 C20 C15 167.1(15) . . . . ?
C9 N1 C20 C15 -2.2(19) . . . . ?
C18 C17 C22 C32 13(3) . . . . ?
C16 C17 C22 C32 -172.8(18) . . . . ?
C18 C17 C22 C23 -160.3(17) . . . . ?
C16 C17 C22 C23 14(3) . . . . ?
C32 C22 C23 C24 62(3) . . . . ?
C17 C22 C23 C24 -125(2) . . . . ?
C32 C22 C23 C28 -106(3) . . . . ?
C17 C22 C23 C28 67(3) . . . . ?
C28 C23 C24 C25 -7(4) . . . . ?
C22 C23 C24 C25 -174(2) . . . . ?
C28 C23 C24 C29 173(3) . . . . ?
C22 C23 C24 C29 6(3) . . . . ?
C23 C24 C25 C26 4(4) . . . . ?
C29 C24 C25 C26 -176(3) . . . . ?
C24 C25 C26 C27 -1(4) . . . . ?
C24 C25 C26 C30 -176(2) . . . . ?
C25 C26 C27 C28 1(4) . . . . ?
C30 C26 C27 C28 176(3) . . . . ?
C26 C27 C28 C23 -3(4) . . . . ?
C26 C27 C28 C31 172(3) . . . . ?
C24 C23 C28 C27 6(4) . . . . ?
C22 C23 C28 C27 173.7(19) . . . . ?
C24 C23 C28 C31 -169(3) . . . . ?
C22 C23 C28 C31 -2(4) . . . . ?
C17 C22 C32 C34 39(3) . . . . ?
C23 C22 C32 C34 -149(2) . . . . ?
C17 C22 C32 C33 -135.7(17) . . . . ?
C23 C22 C32 C33 37(3) . . . . ?
C34 C32 C33 C33 -1(2) . . . 4_556 ?
C22 C32 C33 C33 174.5(11) . . . 4_556 ?
C22 C32 C34 C34 -173.8(14) . . . 4_556 ?
C33 C32 C34 C34 1(2) . . . 4_556 ?
